data_7027446
loop_
_publ_author_name
'Patra, Apurba Kumar'
'Ray, Manabendra'
'Mukherjee, Rabindranath'

_publ_section_title
;
 Synthesis, crystal structure and properties of trigonal bipyramidal
 [M(L5)2(H2O)]&#x00B7;H2O complexes [M&#x2005;=&#x2005;cobalt(II)
 (S&#x2005;=&#x2005;3/2) or copper(II) (S&#x2005;=&#x2005;1/2);
 HL5&#x2005;=&#x2005;N-(2-chloro-6-methylphenyl)pyridine-2-carboxamide]
;
_journal_issue 15
_journal_name_full 'Journal of the Chemical Society, Dalton Transactions'
_journal_page_first 2461
_journal_paper_doi 10.1039/a902851j
_journal_year 1999
_chemical_compound_source 'Synthesized in the laboratory       '
_chemical_formula_analytical 'C26 H24 N4 O4 Cl2 Co'
_chemical_formula_moiety '((C26 H22 N4 O3 Cl2 (2-) Co(2+))(H2 O)'
_chemical_formula_structural '[(C13 H10 N2 O Cl)(C13 H10 N2 O Cl) Co (H2 O)] (H2 O)'
_chemical_formula_sum 'C26 H24 Cl2 Co N4 O4'
_chemical_formula_weight 585.93
_chemical_melting_point 'decomposed above 280 degree celsius  '
_space_group_IT_number 61
_symmetry_cell_setting orthorhombic
_symmetry_space_group_name_Hall '-P 2ac 2ab'
_symmetry_space_group_name_H-M 'P b c a'
_atom_sites_solution_hydrogens 'Positions calculated'
_atom_sites_solution_primary 'Co, N atoms'
_atom_sites_solution_secondary 'Rest of the non hydrogen atoms'
_cell_angle_alpha 90.00(1)
_cell_angle_beta 90.00(3)
_cell_angle_gamma 90.00(3)
_cell_formula_units_Z 8
_cell_length_a 21.039(9)
_cell_length_b 15.841(3)
_cell_length_c 15.678(5)
_cell_measurement_reflns_used 25
_cell_measurement_temperature 293
_cell_measurement_theta_max 23.42
_cell_measurement_theta_min 10.94
_cell_volume 5225(3)
_computing_data_collection ' CAD4mach -PC Version       '
_computing_data_reduction xtal_DIFDAT_SORTRF_ADDREF_ABSORB
_computing_molecular_graphics xtal
_computing_publication_material xtal_BONDLA_CIFIO
_computing_structure_refinement xtal_CRYLSQ
_computing_structure_solution xtal_SIMPEL
_diffrn_ambient_temperature 293
_diffrn_measurement_device CAD4mach
_diffrn_measurement_method theta-2theta
_diffrn_radiation_detector 'proportional counter    '
_diffrn_radiation_monochromator Graphite
_diffrn_radiation_source 'Sealed xray_tube  '
_diffrn_radiation_type 'Mo K-alpha     '
_diffrn_radiation_wavelength 0.71073
_diffrn_reflns_av_sigmaI/netI .06
_diffrn_reflns_limit_h_max 18
_diffrn_reflns_limit_h_min 0
_diffrn_reflns_limit_k_max 18
_diffrn_reflns_limit_k_min 0
_diffrn_reflns_limit_l_max 24
_diffrn_reflns_limit_l_min 0
_diffrn_reflns_number 5243
_diffrn_reflns_reduction_process No_monochr_Lp_applied
_diffrn_reflns_theta_max 24.98
_diffrn_reflns_theta_min 1.94
_diffrn_standards_decay_% 0.86%
_diffrn_standards_interval_time 'every hour       '
_diffrn_standards_number three
_exptl_absorpt_coefficient_mu 0.90/mm
_exptl_absorpt_correction_T_max 0.7394
_exptl_absorpt_correction_T_min 0.7378
_exptl_absorpt_correction_type analytical
_exptl_crystal_colour Yellow
_exptl_crystal_density_diffrn 1.491
_exptl_crystal_density_meas 1.510
_exptl_crystal_density_method flotation
_exptl_crystal_description 'rectangular parallelopiped     '
_exptl_crystal_F_000 2407.55
_exptl_crystal_preparation 'Slow evaporation of methanol/water(1:1) '
_exptl_crystal_size_max 0.3
_exptl_crystal_size_mid 0.2
_exptl_crystal_size_min 0.1
_refine_diff_density_max .698
_refine_diff_density_min -.78
_refine_ls_abs_structure_details none
_refine_ls_abs_structure_Flack 0
_refine_ls_extinction_coef .00000
_refine_ls_extinction_expression no
_refine_ls_extinction_method none
_refine_ls_goodness_of_fit_all 1.968
_refine_ls_goodness_of_fit_obs 2.499
_refine_ls_hydrogen_treatment no
_refine_ls_matrix_type full
_refine_ls_number_constraints 0
_refine_ls_number_parameters 230
_refine_ls_number_reflns 1978
_refine_ls_number_restraints 0
_refine_ls_R_factor_all .149
_refine_ls_R_factor_obs .058
_refine_ls_shift/esd_max .3388x10E-3
_refine_ls_shift/esd_mean .2729x10E-4
_refine_ls_structure_factor_coef F
_refine_ls_weighting_scheme sigma
_refine_ls_wR_factor_all .058
_refine_ls_wR_factor_obs .046
_reflns_d_resolution_high .841
_reflns_d_resolution_low 10.52
_reflns_limit_h_max 24
_reflns_limit_h_min 0
_reflns_limit_k_max 0
_reflns_limit_k_min -18
_reflns_limit_l_max 18
_reflns_limit_l_min 0
_reflns_number_observed 1978
_reflns_number_total 4594
_reflns_observed_criterion refl_observed_if_Inet_>_.000_sigma(Inet)
_cod_data_source_file 902851jsup1.cif
_cod_data_source_block co
_cod_original_cell_volume 5225.15(3)
_cod_original_sg_symbol_Hall -P_2ac_2ab
_cod_original_sg_symbol_H-M Pbca
_cod_original_formula_sum 'C26 H24 N4 O4 Cl2 Co '
_cod_database_code 7027446

loop_
_symmetry_equiv_pos_as_xyz
+x,+y,+z
1/2-x,-y,1/2+z
1/2+x,1/2-y,-z
-x,1/2+y,1/2-z
-x,-y,-z
1/2+x,+y,1/2-z
1/2-x,1/2+y,+z
+x,1/2-y,1/2+z

loop_
_atom_site_aniso_label
_atom_site_aniso_U_11
_atom_site_aniso_U_22
_atom_site_aniso_U_33
_atom_site_aniso_U_12
_atom_site_aniso_U_13
_atom_site_aniso_U_23
Co .0451(7) .0392(7) .0276(6) -.0039(8) .0005(7) -.0008(8)
O1w .065(5) .043(4) .028(4) -.014(3) .004(3) .007(3)
N1 .050(5) .053(5) .021(4) .006(5) .006(4) -.001(4)
N2 .042(5) .035(4) .036(5) -.002(4) -.002(4) -.000(4)
N3 .045(5) .029(4) .040(5) -.003(4) .003(4) .003(4)
N4 .040(5) .040(5) .028(5) .001(4) -.003(4) -.005(4)
O1 .065(5) .047(4) .070(5) -.014(4) -.001(4) -.014(4)
O2 .061(4) .067(5) .027(3) .017(4) -.006(3) -.001(4)
Cl1 .064(5) .073(5) .045(3) .015(4) -.005(4) .012(3)
Cl11 .12(1) .052(9) .08(1) -.005(9) .00(1) .026(9)
Cl2 .074(6) .056(5) .10(1) -.009(4) .015(7) .022(7)
Cl21 .074(5) .046(6) .083(8) -.012(4) .011(6) .011(5)
O2w .096(7) .072(6) .153(9) .025(5) .049(6) .048(6)

loop_
_atom_site_label
_atom_site_fract_x
_atom_site_fract_y
_atom_site_fract_z
_atom_site_U_iso_or_equiv
_atom_site_thermal_displace_type
Co .62674(6) .72423(8) .31139(7) .0373(6) Uani
O1w .6517(3) .8127(3) .2231(3) .045(4) Uani
N1 .6638(4) .6246(4) .2366(4) .041(5) Uani
N2 .5464(3) .6594(4) .2880(4) .038(5) Uani
N3 .5859(3) .8096(4) .3984(4) .038(5) Uani
N4 .6772(3) .6964(4) .4164(4) .036(5) Uani
O1 .5108(3) .5295(4) .2391(4) .061(5) Uani
O2 .6835(3) .7215(4) .5614(3) .052(4) Uani
Cl1 .4787(5) .7821(6) .1793(8) .061(4) Uani
Cl11 .5109(9) .603(1) .461(1) .08(1) Uani
Cl2 .6600(8) .5096(9) .441(1) .078(8) Uani
Cl21 .7940(6) .7920(7) .3860(7) .068(6) Uani
C1 .7227(5) .6120(6) .2091(6) .058(3) Uiso
C2 .7415(5) .5370(7) .1692(6) .075(4) Uiso
C3 .6958(5) .4757(7) .1581(6) .071(4) Uiso
C4 .6341(5) .4880(6) .1860(6) .057(3) Uiso
C5 .6190(5) .5642(5) .2256(5) .038(2) Uiso
C6 .5525(4) .5829(6) .2527(6) .040(3) Uiso
C7 .4840(4) .6822(5) .3158(6) .043(2) Uiso
C8 .4479(4) .7405(6) .2696(6) .048(3) Uiso
C9 .3881(4) .7660(6) .2981(6) .059(3) Uiso
C10 .3656(5) .7356(6) .3750(6) .065(3) Uiso
C11 .4012(5) .6810(7) .4217(6) .067(3) Uiso
C12 .4611(5) .6532(6) .3965(7) .062(3) Uiso
C14 .5379(4) .8634(6) .3873(6) .043(3) Uiso
C15 .5051(4) .8994(6) .4541(6) .050(3) Uiso
C16 .5238(4) .8796(6) .5371(6) .048(3) Uiso
C17 .5745(4) .8268(6) .5495(6) .046(3) Uiso
C18 .6042(4) .7924(5) .4793(5) .036(2) Uiso
C19 .6598(4) .7320(6) .4888(6) .039(2) Uiso
C20 .7340(4) .6467(5) .4205(5) .036(2) Uiso
C21 .7914(4) .6849(6) .4075(6) .045(3) Uiso
C22 .8475(5) .6352(7) .4062(7) .068(3) Uiso
C23 .8430(5) .5491(7) .4170(7) .071(4) Uiso
C24 .7860(5) .5112(6) .4279(7) .062(3) Uiso
C25 .7299(5) .5580(6) .4322(6) .049(3) Uiso
O2w .6051(3) .9729(4) .2161(5) .107(7) Uani
C261 .655(3) .515(4) .467(4) .07(2) Uiso
C262 .795(2) .779(3) .408(2) .021(7) Uiso
C131 .467(4) .795(5) .174(6) .03(2) Uiso
C132 .496(1) .580(2) .444(2) .059(9) Uiso
H1 .75541 .65662 .21357 .10000 Uiso
H2 .78524 .52503 .15093 .10000 Uiso
H3 .70874 .42319 .12881 .10000 Uiso
H4 .60258 .44313 .17735 .10000 Uiso
H9 .36115 .80382 .26353 .10000 Uiso
H10 .32373 .75500 .39652 .10000 Uiso
H11 .38301 .66104 .47562 .10000 Uiso
H14 .52477 .87815 .32983 .10000 Uiso
H15 .46956 .93806 .44340 .10000 Uiso
H16 .50066 .90384 .58570 .10000 Uiso
H17 .58844 .81364 .60788 .10000 Uiso
H22 .89008 .66191 .39783 .10000 Uiso
H23 .88279 .51517 .41904 .10000 Uiso
H24 .78413 .44869 .43140 .10000 Uiso

loop_
_atom_type_symbol
_atom_type_oxidation_number
_atom_type_number_in_cell
_atom_type_scat_dispersion_real
_atom_type_scat_dispersion_imag
_atom_type_scat_source
c 0 208 .002 .002 Int._Tables_Vol_IV_Tables_2.2B_and_2.3.1
h 0 192 0 0 Int._Tables_Vol_IV_Tables_2.2B_and_2.3.1
n 0 32 .004 .003 Int._Tables_Vol_IV_Tables_2.2B_and_2.3.1
o 0 32 .008 .006 Int._Tables_Vol_IV_Tables_2.2B_and_2.3.1
Cl 0 16 .132 .159 Int._Tables_Vol_IV_Tables_2.2B_and_2.3.1
Co 0 8 .299 .973 Int._Tables_Vol_IV_Tables_2.2B_and_2.3.1

loop_
_geom_angle_atom_site_label_1
_geom_angle_atom_site_label_2
_geom_angle_atom_site_label_3
_geom_angle
N1 Co N2 80.1(3)
N1 Co N3 171.7(3)
N1 Co N4 95.5(3)
N1 Co O1w 92.4(2)
N2 Co N3 95.9(3)
N2 Co N4 118.8(3)
N2 Co O1w 116.3(3)
N3 Co N4 80.0(3)
N3 Co O1w 96.0(2)
N4 Co O1w 124.9(3)
C1 N1 C5 120.1(8)
Co N2 C6 117.1(6)
Co N2 C7 126.0(5)
C6 N2 C7 116.3(7)
C14 N3 C18 117.9(7)
Co N4 C19 117.7(6)
Co N4 C20 126.8(5)
C19 N4 C20 115.3(7)
C8 Cl1 C131 99(16)
C12 Cl11 C132 70(3)
C25 Cl2 C261 101(8)
C21 Cl21 C262 49(6)
N1 C1 C2 122.5(9)
N1 C1 H1 121.2(9)
C2 C1 H1 116(1)
C1 C2 C3 117(1)
C1 C2 H2 124(1)
C3 C2 H2 119(1)
C2 C3 C4 121(1)
C2 C3 H3 117(1)
C4 C3 H3 122(1)
C3 C4 C5 118.5(9)
C3 C4 H4 119.1(9)
C5 C4 H4 122.4(9)
N1 C5 C4 120.7(9)
N1 C5 C6 118.4(8)
C4 C5 C6 120.8(8)
N2 C6 O1 128.4(9)
N2 C6 C5 112.8(8)
O1 C6 C5 118.7(8)
N2 C7 C8 120.5(8)
N2 C7 C12 119.9(8)
C8 C7 C12 119.2(8)
Cl1 C8 C7 119.0(8)
Cl1 C8 C9 119.9(8)
C7 C8 C9 121.1(8)
C8 C9 C10 119.1(9)
C8 C9 H9 121.3(9)
C10 C9 H9 119.6(9)
C9 C10 C11 120.2(9)
C9 C10 H10 119.5(9)
C11 C10 H10 120.3(9)
C10 C11 C12 123.2(9)
C10 C11 H11 117(1)
C12 C11 H11 120(1)
Cl11 C12 C7 119(1)
Cl11 C12 C11 123(1)
Cl11 C12 C132 20(1)
C7 C12 C11 117.0(9)
C7 C12 C132 120(1)
C11 C12 C132 121(1)
N3 C14 C15 123.0(8)
N3 C14 H14 119.4(9)
C15 C14 H14 117.6(9)
C14 C15 C16 118.4(8)
C14 C15 H15 121(1)
C16 C15 H15 121.0(9)
C15 C16 C17 119.3(9)
C15 C16 H16 119.7(9)
C17 C16 H16 120.9(9)
C16 C17 C18 118.8(8)
C16 C17 H17 119.6(9)
C18 C17 H17 121.6(9)
N3 C18 C17 122.6(8)
N3 C18 C19 115.9(7)
C17 C18 C19 121.4(8)
N4 C19 O2 127.9(8)
N4 C19 C18 113.6(7)
O2 C19 C18 118.6(8)
N4 C20 C21 119.2(8)
N4 C20 C25 119.9(8)
C21 C20 C25 120.8(8)
Cl21 C21 C20 119.4(8)
Cl21 C21 C22 121.0(9)
Cl21 C21 C262 12(1)
C20 C21 C22 119.5(8)
C20 C21 C262 119(2)
C22 C21 C262 121(2)
C21 C22 C23 119.4(9)
C21 C22 H22 121(1)
C23 C22 H22 120(1)
C22 C23 C24 121(1)
C22 C23 H23 119(1)
C24 C23 H23 120(1)
C23 C24 C25 121.4(9)
C23 C24 H24 119(1)
C25 C24 H24 120(1)
Cl2 C25 C20 121.4(9)
Cl2 C25 C24 120.5(9)
C20 C25 C24 117.9(9)
Cl21 C262 C21 120(6)
Cl11 C132 C12 91(3)

loop_
_geom_bond_atom_site_label_1
_geom_bond_atom_site_label_2
_geom_bond_distance
Co N1 2.115(7)
Co N2 2.012(7)
Co N3 2.104(7)
Co N4 2.008(7)
Co O1w 2.039(6)
O1w O2w 2.723(9)
N1 C1 1.33(1)
N1 C5 1.35(1)
N2 C6 1.34(1)
N2 C7 1.43(1)
N3 C14 1.33(1)
N3 C18 1.35(1)
N4 C19 1.32(1)
N4 C20 1.43(1)
O1 C6 1.24(1)
O2 C19 1.26(1)
Cl1 C8 1.69(1)
Cl1 C131 .33(8)
Cl11 C12 1.66(2)
Cl11 C132 .56(3)
Cl2 C25 1.66(2)
Cl2 C261 .44(6)
Cl21 C21 1.73(1)
Cl21 C262 .40(4)
C1 C2 1.40(1)
C1 H1 .99(1)
C2 C3 1.38(2)
C2 H2 .98(1)
C3 C4 1.38(1)
C3 H3 .99(1)
C4 C5 1.39(1)
C4 H4 .98(1)
C5 C6 1.49(1)
C7 C8 1.40(1)
C7 C12 1.43(1)
C8 C9 1.39(1)
C9 C10 1.38(1)
C9 H9 .987(9)
C10 C11 1.36(1)
C10 H10 .99(1)
C11 C12 1.39(1)
C11 H11 .98(1)
C12 C132 1.55(3)
C14 C15 1.38(1)
C14 H14 .970(9)
C15 C16 1.39(1)
C15 H15 .981(9)
C16 C17 1.37(1)
C16 H16 .982(9)
C17 C18 1.38(1)
C17 H17 .984(9)
C18 C19 1.52(1)
C20 C21 1.37(1)
C20 C25 1.42(1)
C21 C22 1.42(1)
C21 C262 1.49(4)
C22 C23 1.38(2)
C22 H22 1.00(1)
C23 C24 1.35(2)
C23 H23 .99(1)
C24 C25 1.40(1)
C24 H24 .99(1)

loop_
_geom_torsion_atom_site_label_1
_geom_torsion_atom_site_label_2
_geom_torsion_atom_site_label_3
_geom_torsion_atom_site_label_4
_geom_torsion
O1w Co N2 C6 98.2(6)
O1w Co N2 C7 -90.7(7)
N4 Co N2 C6 -80.4(7)
N4 Co N2 C7 90.7(7)
O1w Co N4 C19 97.6(6)
O1w Co N4 C20 -76.8(7)
N2 Co N4 C19 -84.0(7)
N2 Co N4 C20 101.6(7)
C5 N1 C1 C2 0(1)
C5 N1 C1 H1 176.5(9)
C1 N1 C5 C4 0(1)
C1 N1 C5 C6 -176.4(8)
Co N2 C6 O1 173.6(8)
Co N2 C6 C5 -8(1)
C7 N2 C6 O1 2(1)
C7 N2 C6 C5 -180.0(7)
Co N2 C7 C8 83(1)
Co N2 C7 C12 -89.5(9)
C6 N2 C7 C8 -106(1)
C6 N2 C7 C12 82(1)
C18 N3 C14 C15 -2(1)
C18 N3 C14 H14 178.0(8)
C14 N3 C18 C17 1(1)
C14 N3 C18 C19 -179.0(7)
Co N4 C19 O2 177.9(7)
Co N4 C19 C18 -2.1(9)
C20 N4 C19 O2 -7(1)
C20 N4 C19 C18 173.0(7)
Co N4 C20 C21 86.3(9)
Co N4 C20 C25 -89.4(9)
C19 N4 C20 C21 -88(1)
C19 N4 C20 C25 96(1)
C131 Cl1 C8 C7 -180(15)
C131 Cl1 C8 C9 -1(15)
C132 Cl11 C12 C7 -100(4)
C132 Cl11 C12 C11 91(4)
C132 Cl11 C12 C132 0(4)
C12 Cl11 C132 C12 .0(5)
C261 Cl2 C25 C20 -80(9)
C261 Cl2 C25 C24 106(8)
C262 Cl21 C21 C20 92(8)
C262 Cl21 C21 C22 -92(8)
C262 Cl21 C21 C262 0(11)
C21 Cl21 C262 C21 .0(6)
N1 C1 C2 C3 0(1)
N1 C1 C2 H2 -177(1)
H1 C1 C2 C3 -176.6(9)
H1 C1 C2 H2 6(2)
C1 C2 C3 C4 0(2)
C1 C2 C3 H3 178.7(9)
H2 C2 C3 C4 177(1)
H2 C2 C3 H3 -4(2)
C2 C3 C4 C5 0(1)
C2 C3 C4 H4 -180(1)
H3 C3 C4 C5 -179.0(9)
H3 C3 C4 H4 0(2)
C3 C4 C5 N1 0(1)
C3 C4 C5 C6 176.6(9)
H4 C4 C5 N1 179.9(9)
H4 C4 C5 C6 -3(1)
N1 C5 C6 N2 -2(1)
N1 C5 C6 O1 176.6(8)
C4 C5 C6 N2 -178.8(8)
C4 C5 C6 O1 0(1)
N2 C7 C8 Cl1 1(1)
N2 C7 C8 C9 -177.1(8)
C12 C7 C8 Cl1 173.8(8)
C12 C7 C8 C9 -5(1)
N2 C7 C12 Cl11 7(1)
N2 C7 C12 C11 176.9(8)
N2 C7 C12 C132 -15(2)
C8 C7 C12 Cl11 -165(1)
C8 C7 C12 C11 4(1)
C8 C7 C12 C132 172(1)
Cl1 C8 C9 C10 -175.7(9)
Cl1 C8 C9 H9 6(1)
C7 C8 C9 C10 3(1)
C7 C8 C9 H9 -175.3(9)
C8 C9 C10 C11 0(1)
C8 C9 C10 H10 178.0(9)
H9 C9 C10 C11 177.5(9)
H9 C9 C10 H10 -4(2)
C9 C10 C11 C12 0(2)
C9 C10 C11 H11 -179.7(9)
H10 C10 C11 C12 -178(1)
H10 C10 C11 H11 2(2)
C10 C11 C12 Cl11 167(1)
C10 C11 C12 C7 -2(2)
C10 C11 C12 C132 -170(1)
H11 C11 C12 Cl11 -13(2)
H11 C11 C12 C7 177.8(9)
H11 C11 C12 C132 10(2)
Cl11 C12 C132 Cl11 0(3)
C7 C12 C132 Cl11 91(4)
C11 C12 C132 Cl11 -102(4)
N3 C14 C15 C16 1(1)
N3 C14 C15 H15 -179.1(8)
H14 C14 C15 C16 -179.3(8)
H14 C14 C15 H15 0(1)
C14 C15 C16 C17 1(1)
C14 C15 C16 H16 -179.1(9)
H15 C15 C16 C17 -178.5(9)
H15 C15 C16 H16 1(1)
C15 C16 C17 C18 -2(1)
C15 C16 C17 H17 178.7(9)
H16 C16 C17 C18 178.2(8)
H16 C16 C17 H17 -1(1)
C16 C17 C18 N3 0(1)
C16 C17 C18 C19 -178.7(8)
H17 C17 C18 N3 -180.0(8)
H17 C17 C18 C19 0(1)
N3 C18 C19 N4 -8(1)
N3 C18 C19 O2 171.8(7)
C17 C18 C19 N4 171.4(8)
C17 C18 C19 O2 -9(1)
N4 C20 C21 Cl21 0(1)
N4 C20 C21 C22 -176.1(8)
N4 C20 C21 C262 13(2)
C25 C20 C21 Cl21 175.5(8)
C25 C20 C21 C22 0(1)
C25 C20 C21 C262 -171(2)
N4 C20 C25 Cl2 0(1)
N4 C20 C25 C24 174.1(8)
C21 C20 C25 Cl2 -175(1)
C21 C20 C25 C24 -2(1)
Cl21 C21 C22 C23 -175.0(9)
Cl21 C21 C22 H22 5(2)
C20 C21 C22 C23 0(1)
C20 C21 C22 H22 -178.9(9)
C262 C21 C22 C23 171(2)
C262 C21 C22 H22 -8(2)
Cl21 C21 C262 Cl21 0(3)
C20 C21 C262 Cl21 -94(8)
C22 C21 C262 Cl21 95(8)
C21 C22 C23 C24 0(2)
C21 C22 C23 H23 -177(1)
H22 C22 C23 C24 -180(1)
H22 C22 C23 H23 3(2)
C22 C23 C24 C25 -3(2)
C22 C23 C24 H24 176(1)
H23 C23 C24 C25 175(1)
H23 C23 C24 H24 -7(2)
C23 C24 C25 Cl2 177(1)
C23 C24 C25 C20 3(1)
H24 C24 C25 Cl2 -2(2)
H24 C24 C25 C20 -175.3(9)

loop_
_reflns_scale_meas_F
4.0998
